data_2300575
loop_
_publ_author_name
'Krause, Lennard'
'Herbst-Irmer, Regine'
'Stalke, Dietmar'

_publ_section_title
;
 An empirical correction for the influence of low-energy contamination
;
_journal_coeditor_code KS5494
_journal_issue 6
_journal_name_full 'Journal of Applied Crystallography'
_journal_page_first 1907
_journal_page_last 1913
_journal_paper_doi 10.1107/S1600576715020440
_journal_volume 48
_journal_year 2015
_chemical_formula_moiety 'C26 H19 P S'
_chemical_formula_sum 'C26 H19 P S'
_chemical_formula_weight 394.44
_space_group_crystal_system triclinic
_space_group_IT_number 2
_space_group_name_Hall '-P 1'
_space_group_name_H-M_alt 'P -1'
_symmetry_space_group_name_Hall '-P 1'
_symmetry_space_group_name_H-M 'P -1'
_audit_conform_dict_location ftp://ftp.iucr.org/pub/cif_core.dic
_audit_conform_dict_name cif_core.dic
_audit_conform_dict_version 2.3
_audit_creation_date '09-Sep-09 T16:05:59-00:00'
_audit_creation_method 'XD routine XDCIF'
_cell_angle_alpha 101.57(2)
_cell_angle_beta 91.25(2)
_cell_angle_gamma 112.02(2)
_cell_formula_units_Z 4
_cell_length_a 10.215(2)
_cell_length_b 12.322(2)
_cell_length_c 17.351(3)
_cell_measurement_temperature 100(2)
_cell_volume 1972.2(7)
_computing_molecular_graphics 'Volkov et al, (2006)'
_computing_publication_material 'Volkov et al, (2006)'
_computing_structure_refinement 'Volkov et al, (2006)'
_diffrn_ambient_temperature 100(2)
_diffrn_measured_fraction_theta_full 0.998
_diffrn_measured_fraction_theta_max 0.978
_diffrn_measurement_device_type 'Bruker Smart APEX II Quazar'
_diffrn_measurement_method 'omega scans'
_diffrn_radiation_type MoK\a
_diffrn_radiation_wavelength 0.71073
_diffrn_reflns_av_R_equivalents 0.0214
_diffrn_reflns_av_unetI/netI 0.0149
_diffrn_reflns_laue_measured_fraction_full 0.998
_diffrn_reflns_laue_measured_fraction_max 0.978
_diffrn_reflns_limit_h_max 22
_diffrn_reflns_limit_h_min -22
_diffrn_reflns_limit_k_max 26
_diffrn_reflns_limit_k_min -27
_diffrn_reflns_limit_l_max 38
_diffrn_reflns_limit_l_min -38
_diffrn_reflns_number 272253
_diffrn_reflns_point_group_measured_fraction_full 0.998
_diffrn_reflns_point_group_measured_fraction_max 0.978
_diffrn_reflns_theta_full 25.242
_diffrn_reflns_theta_max 52.955
_diffrn_reflns_theta_min 1.205
_diffrn_source 'INCOATEC Microsource'
_exptl_absorpt_coefficient_mu 0.254
_exptl_absorpt_correction_T_max 0.7504
_exptl_absorpt_correction_T_min 0.7163
_exptl_absorpt_correction_type multi-scan
_exptl_absorpt_process_details SADABS-2015/1
_exptl_crystal_colour yellow
_exptl_crystal_density_diffrn 1.328
_exptl_crystal_description block
_exptl_crystal_F_000 824
_exptl_crystal_size_max 0.150
_exptl_crystal_size_mid 0.100
_exptl_crystal_size_min 0.100
_refine_diff_density_max 0.291
_refine_diff_density_min -0.208
_refine_diff_density_rms 0.034
_refine_ls_extinction_method none
_refine_ls_goodness_of_fit_ref 1.67
_refine_ls_hydrogen_treatment constr
_refine_ls_matrix_type full
_refine_ls_number_parameters 815
_refine_ls_number_reflns 43292
_refine_ls_number_restraints 0
_refine_ls_R_factor_all 0.021
_refine_ls_R_factor_gt 0.021
_refine_ls_shift/su_max 0.00353
_refine_ls_structure_factor_coef Fsqd
_refine_ls_weighting_details
;
        calc w2 = 1/[s^2^(Fo^2^)]
;
_refine_ls_weighting_scheme calc
_refine_ls_wR_factor_ref 0.025
_reflns_number_gt 38346
_reflns_number_total 45758
_cod_data_source_file ks5494sup1.cif
_cod_data_source_block spanh_3lnocorr
_cod_database_code 2300575

loop_
_space_group_symop_operation_xyz
'x, y, z'
'-x, -y, -z'

loop_
_atom_local_axes_atom_label
_atom_local_axes_atom0
_atom_local_axes_ax1
_atom_local_axes_atom1
_atom_local_axes_atom2
_atom_local_axes_ax2
S(1) P(1) Z S(1) C(1) Y
S(2) P(2) Z S(2) C(27) Y
P(1) S(1) Z P(1) C(21) X
P(2) S(2) Z P(2) C(47) X
C(1) P(1) Z C(1) C(14) X
C(2) C(1) X C(2) C(7) Y
C(3) C(2) X C(3) C(4) Y
C(4) C(3) X C(4) C(5) Y
C(5) C(4) X C(5) C(6) Y
C(6) C(5) X C(6) C(7) Y
C(7) C(2) X C(7) C(8) Y
C(8) DUM0 Z C(8) C(9) Y
C(9) C(8) X C(9) C(14) Y
C(10) C(9) X C(10) C(11) Y
C(11) C(10) X C(11) C(12) Y
C(12) C(11) X C(12) C(13) Y
C(13) C(12) X C(13) C(14) Y
C(14) C(1) X C(14) C(13) Y
C(15) P(1) Z C(15) C(20) Y
C(16) C(15) X C(16) C(17) Y
C(17) DUM1 Z C(17) C(18) X
C(18) DUM2 Z C(18) C(19) X
C(19) DUM3 Z C(19) C(20) X
C(20) C(15) X C(20) C(19) Y
C(21) P(1) Z C(21) C(26) Y
C(22) C(21) X C(22) C(23) Y
C(23) DUM4 Z C(23) C(24) X
C(24) DUM5 Z C(24) C(25) X
C(25) DUM6 Z C(25) C(26) X
C(26) C(21) X C(26) C(25) Y
C(27) P(2) Z C(27) C(40) X
C(28) C(27) X C(28) C(33) Y
C(29) C(28) X C(29) C(30) Y
C(30) C(29) X C(30) C(31) Y
C(31) C(30) X C(31) C(32) Y
C(32) C(31) X C(32) C(33) Y
C(33) C(28) X C(33) C(34) Y
C(34) DUM7 Z C(34) C(35) Y
C(35) C(34) X C(35) C(40) Y
C(36) C(35) X C(36) C(37) Y
C(37) C(36) X C(37) C(38) Y
C(38) C(37) X C(38) C(39) Y
C(39) C(38) X C(39) C(40) Y
C(40) C(27) X C(40) C(39) Y
C(41) P(2) Z C(41) C(46) Y
C(42) C(41) X C(42) C(43) Y
C(43) DUM8 Z C(43) C(44) X
C(44) DUM9 Z C(44) C(45) X
C(45) DUM* Z C(45) C(46) X
C(46) C(41) X C(46) C(45) Y
C(47) P(2) Z C(47) C(52) Y
C(48) C(47) X C(48) C(49) Y
C(49) DUM* Z C(49) C(50) X
C(50) DUM* Z C(50) C(51) X
C(51) DUM* Z C(51) C(52) X
C(52) C(47) X C(52) C(51) Y
H(3) C(3) Z H(3) C(2) Y
H(4) C(4) Z H(4) C(3) Y
H(5) C(5) Z H(5) C(4) Y
H(6) C(6) Z H(6) C(5) Y
H(8) C(8) Z H(8) C(7) Y
H(10) C(10) Z H(10) C(9) Y
H(11) C(11) Z H(11) C(10) Y
H(12) C(12) Z H(12) C(11) Y
H(13) C(13) Z H(13) C(12) Y
H(16) C(16) Z H(16) C(15) Y
H(17) C(17) Z H(17) C(16) Y
H(18) C(18) Z H(18) C(17) Y
H(19) C(19) Z H(19) C(18) Y
H(20) C(20) Z H(20) C(15) Y
H(22) C(22) Z H(22) C(21) Y
H(23) C(23) Z H(23) C(22) Y
H(24) C(24) Z H(24) C(23) Y
H(25) C(25) Z H(25) C(24) Y
H(26) C(26) Z H(26) C(21) Y
H(29) C(29) Z H(29) C(28) Y
H(30) C(30) Z H(30) C(29) Y
H(31) C(31) Z H(31) C(30) Y
H(32) C(32) Z H(32) C(31) Y
H(34) C(34) Z H(34) C(33) Y
H(36) C(36) Z H(36) C(35) Y
H(37) C(37) Z H(37) C(36) Y
H(38) C(38) Z H(38) C(37) Y
H(39) C(39) Z H(39) C(38) Y
H(42) C(42) Z H(42) C(41) Y
H(43) C(43) Z H(43) C(42) Y
H(44) C(44) Z H(44) C(43) Y
H(45) C(45) Z H(45) C(44) Y
H(46) C(46) Z H(46) C(41) Y
H(48) C(48) Z H(48) C(47) Y
H(49) C(49) Z H(49) C(48) Y
H(50) C(50) Z H(50) C(49) Y
H(51) C(51) Z H(51) C(50) Y
H(52) C(52) Z H(52) C(47) Y

loop_
_atom_rho_multipole_atom_label
_atom_rho_multipole_coeff_Pv
_atom_rho_multipole_coeff_P00
_atom_rho_multipole_coeff_P11
_atom_rho_multipole_coeff_P1-1
_atom_rho_multipole_coeff_P10
_atom_rho_multipole_coeff_P20
_atom_rho_multipole_coeff_P21
_atom_rho_multipole_coeff_P2-1
_atom_rho_multipole_coeff_P22
_atom_rho_multipole_coeff_P2-2
_atom_rho_multipole_coeff_P30
_atom_rho_multipole_coeff_P31
_atom_rho_multipole_coeff_P3-1
_atom_rho_multipole_coeff_P32
_atom_rho_multipole_coeff_P3-2
_atom_rho_multipole_coeff_P33
_atom_rho_multipole_coeff_P3-3
_atom_rho_multipole_coeff_P40
_atom_rho_multipole_coeff_P41
_atom_rho_multipole_coeff_P4-1
_atom_rho_multipole_coeff_P42
_atom_rho_multipole_coeff_P4-2
_atom_rho_multipole_coeff_P43
_atom_rho_multipole_coeff_P4-3
_atom_rho_multipole_coeff_P44
_atom_rho_multipole_coeff_P4-4
_atom_rho_multipole_kappa
_atom_rho_multipole_kappa_prime0
_atom_rho_multipole_kappa_prime1
_atom_rho_multipole_kappa_prime2
_atom_rho_multipole_kappa_prime3
_atom_rho_multipole_kappa_prime4
_atom_rho_multipole_radial_slater_n0
_atom_rho_multipole_radial_slater_zeta0
_atom_rho_multipole_radial_slater_n1
_atom_rho_multipole_radial_slater_zeta1
_atom_rho_multipole_radial_slater_n2
_atom_rho_multipole_radial_slater_zeta2
_atom_rho_multipole_radial_slater_n3
_atom_rho_multipole_radial_slater_zeta3
_atom_rho_multipole_radial_slater_n4
_atom_rho_multipole_radial_slater_zeta4
S(1) 6.182(17) 0 0 0 -0.072(6) -0.170(5) 0 0 0 0 0.045(4) 0 0 0 0 0 0 -0.012(4) 0 0 0 0 0 0 0 0 0.9755(10) 0.935144 0.935144 0.935144 0.935144 0.935144 4 3.8512666666667 4 3.8512666666667 4 3.8512666666667 4 3.8512666666667 4 3.8512666666667
S(2) 6.1818 0 0 0 -0.0724 -0.1704 0 0 0 0 0.0445 0 0 0 0 0 0 -0.0117 0 0 0 0 0 0 0 0 0.9755(10) 0.935144 0.935144 0.935144 0.935144 0.935144 4 3.8512666666667 4 3.8512666666667 4 3.8512666666667 4 3.8512666666667 4 3.8512666666667
P(1) 5.41(3) 0 0 0 0.097(9) 0.158(8) 0 0 0 0 0.592(8) 0 0 0 0 0.394(6) 0 -0.016(6) 0 0 0 0 -0.228(6) 0 0 0 0.9396(15) 0.768605 0.768605 0.768605 0.768605 0.768605 4 3.45904 4 3.45904 4 3.45904 4 3.45904 4 3.45904
P(2) 5.4057 0 0 0 0.0967 0.1581 0 0 0 0 0.5919 0 0 0 0 0.3941 0 -0.0164 0 0 0 0 -0.2277 0 0 0 0.9396(15) 0.768605 0.768605 0.768605 0.768605 0.768605 4 3.45904 4 3.45904 4 3.45904 4 3.45904 4 3.45904
C(1) 4.048(19) 0 0 0 -0.061(4) 0.021(3) 0 0 0.138(4) 0 0.185(4) 0 0 -0.141(4) 0 0 0 0.005(5) 0 0 0.009(4) 0 0 0 0.000(4) 0 0.9975(17) 0.98516 0.98516 0.98516 0.98516 0.98516 2 3.1762 2 3.1762 2 3.1762 3 3.1762 4 3.1762
C(2) 3.919(12) 0 0.005(4) -0.014(2) 0 -0.180(3) 0 0 0.018(3) -0.002(2) 0 0.007(3) -0.001(2) 0 0 0.207(3) -0.007(2) 0.011(3) 0 0 0.006(3) 0.006(3) 0 0 0.010(3) -0.004(3) 1.0069(11) 0.99079 0.99079 0.99079 0.99079 0.99079 2 3.1762 2 3.1762 2 3.1762 3 3.1762 4 3.1762
C(3) 4.238(7) 0 0.002(2) 0.012(2) 0 -0.208(2) 0 0 -0.0035(19) -0.0030(19) 0 0.0141(19) 0.0168(19) 0 0 0.301(2) 0.014(2) 0.015(3) 0 0 0.013(2) -0.010(2) 0 0 0.011(3) 0.011(2) 0.9862(7) 0.943378 0.943378 0.943378 0.943378 0.943378 2 3.1762 2 3.1762 2 3.1762 3 3.1762 4 3.1762
C(4) 4.123(5) 0 -0.005(2) -0.018(2) 0 -0.2106(18) 0 0 -0.004(2) 0.0049(18) 0 0.019(2) 0.0151(19) 0 0 0.2630(18) 0.009(3) 0.014(2) 0 0 -0.002(2) 0.003(2) 0 0 -0.001(3) -0.014(2) 0.9886(7) 0.960887 0.960887 0.960887 0.960887 0.960887 2 3.1762 2 3.1762 2 3.1762 3 3.1762 4 3.1762
C(5) 4.1231 0 -0.0046 -0.0181 0 -0.2106 0 0 -0.0037 0.0049 0 0.0188 0.0151 0 0 0.263 0.0094 0.0141 0 0 -0.0016 0.003 0 0 -0.001 -0.0136 0.9886(7) 0.960887 0.960887 0.960887 0.960887 0.960887 2 3.1762 2 3.1762 2 3.1762 3 3.1762 4 3.1762
C(6) 4.2384 0 0.0018 0.0116 0 -0.2084 0 0 -0.0035 -0.003 0 0.0141 0.0168 0 0 0.3006 0.0142 0.0145 0 0 0.013 -0.0104 0 0 0.0109 0.0107 0.9862(7) 0.943378 0.943378 0.943378 0.943378 0.943378 2 3.1762 2 3.1762 2 3.1762 3 3.1762 4 3.1762
C(7) 3.941(10) 0 0.029(3) 0.044(3) 0 -0.194(3) 0 0 0.007(2) -0.017(3) 0 -0.004(2) 0.000(2) 0 0 0.247(3) 0.000(3) 0.018(3) 0 0 -0.007(3) 0.004(3) 0 0 0.020(3) 0.028(3) 1.0081(11) 0.980629 0.980629 0.980629 0.980629 0.980629 2 3.1762 2 3.1762 2 3.1762 3 3.1762 4 3.1762
C(8) 4.199(14) 0 0 0 -0.020(4) 0.103(4) 0 0 -0.185(4) 0 -0.243(4) 0 0 -0.150(4) 0 0 0 0.022(5) 0 0 -0.009(5) 0 0 0 -0.004(5) 0 0.9883(14) 0.950477 0.950477 0.950477 0.950477 0.950477 2 3.1762 2 3.1762 2 3.1762 3 3.1762 4 3.1762
C(9) 3.9411 0 0.0286 0.044 0 -0.1938 0 0 0.0073 -0.0171 0 -0.0043 -0.0002 0 0 0.247 -0.0001 0.0178 0 0 -0.0071 0.0038 0 0 0.02 0.0279 1.0081(11) 0.980629 0.980629 0.980629 0.980629 0.980629 2 3.1762 2 3.1762 2 3.1762 3 3.1762 4 3.1762
C(10) 4.2384 0 0.0018 0.0116 0 -0.2084 0 0 -0.0035 -0.003 0 0.0141 0.0168 0 0 0.3006 0.0142 0.0145 0 0 0.013 -0.0104 0 0 0.0109 0.0107 0.9862(7) 0.943378 0.943378 0.943378 0.943378 0.943378 2 3.1762 2 3.1762 2 3.1762 3 3.1762 4 3.1762
C(11) 4.1231 0 -0.0046 -0.0181 0 -0.2106 0 0 -0.0037 0.0049 0 0.0188 0.0151 0 0 0.263 0.0094 0.0141 0 0 -0.0016 0.003 0 0 -0.001 -0.0136 0.9886(7) 0.960887 0.960887 0.960887 0.960887 0.960887 2 3.1762 2 3.1762 2 3.1762 3 3.1762 4 3.1762
C(12) 4.1231 0 -0.0046 -0.0181 0 -0.2106 0 0 -0.0037 0.0049 0 0.0188 0.0151 0 0 0.263 0.0094 0.0141 0 0 -0.0016 0.003 0 0 -0.001 -0.0136 0.9886(7) 0.960887 0.960887 0.960887 0.960887 0.960887 2 3.1762 2 3.1762 2 3.1762 3 3.1762 4 3.1762
C(13) 4.2384 0 0.0018 0.0116 0 -0.2084 0 0 -0.0035 -0.003 0 0.0141 0.0168 0 0 0.3006 0.0142 0.0145 0 0 0.013 -0.0104 0 0 0.0109 0.0107 0.9862(7) 0.943378 0.943378 0.943378 0.943378 0.943378 2 3.1762 2 3.1762 2 3.1762 3 3.1762 4 3.1762
C(14) 3.9188 0 0.0051 -0.0141 0 -0.18 0 0 0.0183 -0.0021 0 0.0073 -0.0007 0 0 0.2071 -0.0065 0.0114 0 0 0.0062 0.0058 0 0 0.01 -0.0037 1.0069(11) 0.99079 0.99079 0.99079 0.99079 0.99079 2 3.1762 2 3.1762 2 3.1762 3 3.1762 4 3.1762
C(15) 3.840(17) 0 0 0 -0.030(4) 0.040(3) 0 0 -0.138(4) 0 0.181(4) 0 0 0.111(4) 0 0 0 0.040(4) 0 0 -0.003(4) 0 0 0 0.003(3) 0 1.0089(15) 0.977878 0.977878 0.977878 0.977878 0.977878 2 3.1762 2 3.1762 2 3.1762 3 3.1762 4 3.1762
C(16) 4.191(9) 0 0.019(3) -0.006(2) 0 -0.213(2) 0 0 0.009(2) 0.013(2) 0 0.007(2) 0.0160(19) 0 0 0.279(2) 0.005(2) 0.013(3) 0 0 0.007(2) 0.009(2) 0 0 0.012(3) -0.004(3) 0.9898(8) 0.968656 0.968656 0.968656 0.968656 0.968656 2 3.1762 2 3.1762 2 3.1762 3 3.1762 4 3.1762
C(17) 4.138(4) 0 0 0 -0.0163(18) 0.0978(16) 0 0 0.1791(15) 0 -0.2449(17) 0 0 0.1536(17) 0 0 0 -0.0015(19) 0 0 0.0179(19) 0 0 0 0.0061(18) 0 0.9877(6) 0.95557 0.95557 0.95557 0.95557 0.95557 2 3.1762 2 3.1762 2 3.1762 3 3.1762 4 3.1762
C(18) 4.1379 0 0 0 -0.0163 0.0978 0 0 0.1791 0 -0.2449 0 0 0.1536 0 0 0 -0.0015 0 0 0.0179 0 0 0 0.0061 0 0.9877(6) 0.95557 0.95557 0.95557 0.95557 0.95557 2 3.1762 2 3.1762 2 3.1762 3 3.1762 4 3.1762
C(19) 4.1379 0 0 0 -0.0163 0.0978 0 0 0.1791 0 -0.2449 0 0 0.1536 0 0 0 -0.0015 0 0 0.0179 0 0 0 0.0061 0 0.9877(6) 0.95557 0.95557 0.95557 0.95557 0.95557 2 3.1762 2 3.1762 2 3.1762 3 3.1762 4 3.1762
C(20) 4.1908 0 0.0185 -0.0058 0 -0.2127 0 0 0.0093 0.0125 0 0.0074 0.016 0 0 0.2785 0.0045 0.0131 0 0 0.0072 0.0091 0 0 0.0119 -0.0036 0.9898(8) 0.968656 0.968656 0.968656 0.968656 0.968656 2 3.1762 2 3.1762 2 3.1762 3 3.1762 4 3.1762
C(21) 3.8397 0 0 0 -0.0301 0.0401 0 0 -0.138 0 0.181 0 0 0.1113 0 0 0 0.04 0 0 -0.0032 0 0 0 0.0026 0 1.0089(15) 0.977878 0.977878 0.977878 0.977878 0.977878 2 3.1762 2 3.1762 2 3.1762 3 3.1762 4 3.1762
C(22) 4.1908 0 0.0185 -0.0058 0 -0.2127 0 0 0.0093 0.0125 0 0.0074 0.016 0 0 0.2785 0.0045 0.0131 0 0 0.0072 0.0091 0 0 0.0119 -0.0036 0.9898(8) 0.968656 0.968656 0.968656 0.968656 0.968656 2 3.1762 2 3.1762 2 3.1762 3 3.1762 4 3.1762
C(23) 4.1379 0 0 0 -0.0163 0.0978 0 0 0.1791 0 -0.2449 0 0 0.1536 0 0 0 -0.0015 0 0 0.0179 0 0 0 0.0061 0 0.9877(6) 0.95557 0.95557 0.95557 0.95557 0.95557 2 3.1762 2 3.1762 2 3.1762 3 3.1762 4 3.1762
C(24) 4.1379 0 0 0 -0.0163 0.0978 0 0 0.1791 0 -0.2449 0 0 0.1536 0 0 0 -0.0015 0 0 0.0179 0 0 0 0.0061 0 0.9877(6) 0.95557 0.95557 0.95557 0.95557 0.95557 2 3.1762 2 3.1762 2 3.1762 3 3.1762 4 3.1762
C(25) 4.1379 0 0 0 -0.0163 0.0978 0 0 0.1791 0 -0.2449 0 0 0.1536 0 0 0 -0.0015 0 0 0.0179 0 0 0 0.0061 0 0.9877(6) 0.95557 0.95557 0.95557 0.95557 0.95557 2 3.1762 2 3.1762 2 3.1762 3 3.1762 4 3.1762
C(26) 4.1908 0 0.0185 -0.0058 0 -0.2127 0 0 0.0093 0.0125 0 0.0074 0.016 0 0 0.2785 0.0045 0.0131 0 0 0.0072 0.0091 0 0 0.0119 -0.0036 0.9898(8) 0.968656 0.968656 0.968656 0.968656 0.968656 2 3.1762 2 3.1762 2 3.1762 3 3.1762 4 3.1762
C(27) 4.0481 0 0 0 -0.061 0.0212 0 0 0.1382 0 0.1852 0 0 -0.1405 0 0 0 0.0054 0 0 0.0093 0 0 0 -0.0001 0 0.9975(17) 0.98516 0.98516 0.98516 0.98516 0.98516 2 3.1762 2 3.1762 2 3.1762 3 3.1762 4 3.1762
C(28) 3.9188 0 0.0051 -0.0141 0 -0.18 0 0 0.0183 -0.0021 0 0.0073 -0.0007 0 0 0.2071 -0.0065 0.0114 0 0 0.0062 0.0058 0 0 0.01 -0.0037 1.0069(11) 0.99079 0.99079 0.99079 0.99079 0.99079 2 3.1762 2 3.1762 2 3.1762 3 3.1762 4 3.1762
C(29) 4.2384 0 0.0018 0.0116 0 -0.2084 0 0 -0.0035 -0.003 0 0.0141 0.0168 0 0 0.3006 0.0142 0.0145 0 0 0.013 -0.0104 0 0 0.0109 0.0107 0.9862(7) 0.943378 0.943378 0.943378 0.943378 0.943378 2 3.1762 2 3.1762 2 3.1762 3 3.1762 4 3.1762
C(30) 4.1231 0 -0.0046 -0.0181 0 -0.2106 0 0 -0.0037 0.0049 0 0.0188 0.0151 0 0 0.263 0.0094 0.0141 0 0 -0.0016 0.003 0 0 -0.001 -0.0136 0.9886(7) 0.960887 0.960887 0.960887 0.960887 0.960887 2 3.1762 2 3.1762 2 3.1762 3 3.1762 4 3.1762
C(31) 4.1231 0 -0.0046 -0.0181 0 -0.2106 0 0 -0.0037 0.0049 0 0.0188 0.0151 0 0 0.263 0.0094 0.0141 0 0 -0.0016 0.003 0 0 -0.001 -0.0136 0.9886(7) 0.960887 0.960887 0.960887 0.960887 0.960887 2 3.1762 2 3.1762 2 3.1762 3 3.1762 4 3.1762
C(32) 4.2384 0 0.0018 0.0116 0 -0.2084 0 0 -0.0035 -0.003 0 0.0141 0.0168 0 0 0.3006 0.0142 0.0145 0 0 0.013 -0.0104 0 0 0.0109 0.0107 0.9862(7) 0.943378 0.943378 0.943378 0.943378 0.943378 2 3.1762 2 3.1762 2 3.1762 3 3.1762 4 3.1762
C(33) 3.9411 0 0.0286 0.044 0 -0.1938 0 0 0.0073 -0.0171 0 -0.0043 -0.0002 0 0 0.247 -0.0001 0.0178 0 0 -0.0071 0.0038 0 0 0.02 0.0279 1.0081(11) 0.980629 0.980629 0.980629 0.980629 0.980629 2 3.1762 2 3.1762 2 3.1762 3 3.1762 4 3.1762
C(34) 4.199 0 0 0 -0.0204 0.1025 0 0 -0.1853 0 -0.2428 0 0 -0.1495 0 0 0 0.0216 0 0 -0.0086 0 0 0 -0.0041 0 0.9883(14) 0.950477 0.950477 0.950477 0.950477 0.950477 2 3.1762 2 3.1762 2 3.1762 3 3.1762 4 3.1762
C(35) 3.9411 0 0.0286 0.044 0 -0.1938 0 0 0.0073 -0.0171 0 -0.0043 -0.0002 0 0 0.247 -0.0001 0.0178 0 0 -0.0071 0.0038 0 0 0.02 0.0279 1.0081(11) 0.980629 0.980629 0.980629 0.980629 0.980629 2 3.1762 2 3.1762 2 3.1762 3 3.1762 4 3.1762
C(36) 4.2384 0 0.0018 0.0116 0 -0.2084 0 0 -0.0035 -0.003 0 0.0141 0.0168 0 0 0.3006 0.0142 0.0145 0 0 0.013 -0.0104 0 0 0.0109 0.0107 0.9862(7) 0.943378 0.943378 0.943378 0.943378 0.943378 2 3.1762 2 3.1762 2 3.1762 3 3.1762 4 3.1762
C(37) 4.1231 0 -0.0046 -0.0181 0 -0.2106 0 0 -0.0037 0.0049 0 0.0188 0.0151 0 0 0.263 0.0094 0.0141 0 0 -0.0016 0.003 0 0 -0.001 -0.0136 0.9886(7) 0.960887 0.960887 0.960887 0.960887 0.960887 2 3.1762 2 3.1762 2 3.1762 3 3.1762 4 3.1762
C(38) 4.1231 0 -0.0046 -0.0181 0 -0.2106 0 0 -0.0037 0.0049 0 0.0188 0.0151 0 0 0.263 0.0094 0.0141 0 0 -0.0016 0.003 0 0 -0.001 -0.0136 0.9886(7) 0.960887 0.960887 0.960887 0.960887 0.960887 2 3.1762 2 3.1762 2 3.1762 3 3.1762 4 3.1762
C(39) 4.2384 0 0.0018 0.0116 0 -0.2084 0 0 -0.0035 -0.003 0 0.0141 0.0168 0 0 0.3006 0.0142 0.0145 0 0 0.013 -0.0104 0 0 0.0109 0.0107 0.9862(7) 0.943378 0.943378 0.943378 0.943378 0.943378 2 3.1762 2 3.1762 2 3.1762 3 3.1762 4 3.1762
C(40) 3.9188 0 0.0051 -0.0141 0 -0.18 0 0 0.0183 -0.0021 0 0.0073 -0.0007 0 0 0.2071 -0.0065 0.0114 0 0 0.0062 0.0058 0 0 0.01 -0.0037 1.0069(11) 0.99079 0.99079 0.99079 0.99079 0.99079 2 3.1762 2 3.1762 2 3.1762 3 3.1762 4 3.1762
C(41) 3.8397 0 0 0 -0.0301 0.0401 0 0 -0.138 0 0.181 0 0 0.1113 0 0 0 0.04 0 0 -0.0032 0 0 0 0.0026 0 1.0089(15) 0.977878 0.977878 0.977878 0.977878 0.977878 2 3.1762 2 3.1762 2 3.1762 3 3.1762 4 3.1762
C(42) 4.1908 0 0.0185 -0.0058 0 -0.2127 0 0 0.0093 0.0125 0 0.0074 0.016 0 0 0.2785 0.0045 0.0131 0 0 0.0072 0.0091 0 0 0.0119 -0.0036 0.9898(8) 0.968656 0.968656 0.968656 0.968656 0.968656 2 3.1762 2 3.1762 2 3.1762 3 3.1762 4 3.1762
C(43) 4.1379 0 0 0 -0.0163 0.0978 0 0 0.1791 0 -0.2449 0 0 0.1536 0 0 0 -0.0015 0 0 0.0179 0 0 0 0.0061 0 0.9877(6) 0.95557 0.95557 0.95557 0.95557 0.95557 2 3.1762 2 3.1762 2 3.1762 3 3.1762 4 3.1762
C(44) 4.1379 0 0 0 -0.0163 0.0978 0 0 0.1791 0 -0.2449 0 0 0.1536 0 0 0 -0.0015 0 0 0.0179 0 0 0 0.0061 0 0.9877(6) 0.95557 0.95557 0.95557 0.95557 0.95557 2 3.1762 2 3.1762 2 3.1762 3 3.1762 4 3.1762
C(45) 4.1379 0 0 0 -0.0163 0.0978 0 0 0.1791 0 -0.2449 0 0 0.1536 0 0 0 -0.0015 0 0 0.0179 0 0 0 0.0061 0 0.9877(6) 0.95557 0.95557 0.95557 0.95557 0.95557 2 3.1762 2 3.1762 2 3.1762 3 3.1762 4 3.1762
C(46) 4.1908 0 0.0185 -0.0058 0 -0.2127 0 0 0.0093 0.0125 0 0.0074 0.016 0 0 0.2785 0.0045 0.0131 0 0 0.0072 0.0091 0 0 0.0119 -0.0036 0.9898(8) 0.968656 0.968656 0.968656 0.968656 0.968656 2 3.1762 2 3.1762 2 3.1762 3 3.1762 4 3.1762
C(47) 3.8397 0 0 0 -0.0301 0.0401 0 0 -0.138 0 0.181 0 0 0.1113 0 0 0 0.04 0 0 -0.0032 0 0 0 0.0026 0 1.0089(15) 0.977878 0.977878 0.977878 0.977878 0.977878 2 3.1762 2 3.1762 2 3.1762 3 3.1762 4 3.1762
C(48) 4.1908 0 0.0185 -0.0058 0 -0.2127 0 0 0.0093 0.0125 0 0.0074 0.016 0 0 0.2785 0.0045 0.0131 0 0 0.0072 0.0091 0 0 0.0119 -0.0036 0.9898(8) 0.968656 0.968656 0.968656 0.968656 0.968656 2 3.1762 2 3.1762 2 3.1762 3 3.1762 4 3.1762
C(49) 4.1379 0 0 0 -0.0163 0.0978 0 0 0.1791 0 -0.2449 0 0 0.1536 0 0 0 -0.0015 0 0 0.0179 0 0 0 0.0061 0 0.9877(6) 0.95557 0.95557 0.95557 0.95557 0.95557 2 3.1762 2 3.1762 2 3.1762 3 3.1762 4 3.1762
C(50) 4.1379 0 0 0 -0.0163 0.0978 0 0 0.1791 0 -0.2449 0 0 0.1536 0 0 0 -0.0015 0 0 0.0179 0 0 0 0.0061 0 0.9877(6) 0.95557 0.95557 0.95557 0.95557 0.95557 2 3.1762 2 3.1762 2 3.1762 3 3.1762 4 3.1762
C(51) 4.1379 0 0 0 -0.0163 0.0978 0 0 0.1791 0 -0.2449 0 0 0.1536 0 0 0 -0.0015 0 0 0.0179 0 0 0 0.0061 0 0.9877(6) 0.95557 0.95557 0.95557 0.95557 0.95557 2 3.1762 2 3.1762 2 3.1762 3 3.1762 4 3.1762
C(52) 4.1908 0 0.0185 -0.0058 0 -0.2127 0 0 0.0093 0.0125 0 0.0074 0.016 0 0 0.2785 0.0045 0.0131 0 0 0.0072 0.0091 0 0 0.0119 -0.0036 0.9898(8) 0.968656 0.968656 0.968656 0.968656 0.968656 2 3.1762 2 3.1762 2 3.1762 3 3.1762 4 3.1762
H(3) 0.8280(16) 0 0 0 0.0993(10) 0 0 0 0 0 0 0 0 0 0 0 0 0 0 0 0 0 0 0 0 0 1.13642 1.2 1.2 1.2 1.2 1.2 0 2 1 2 2 2 3 2 4 2
H(4) 0.828 0 0 0 0.0993 0 0 0 0 0 0 0 0 0 0 0 0 0 0 0 0 0 0 0 0 0 1.13642 1.2 1.2 1.2 1.2 1.2 0 2 1 2 2 2 3 2 4 2
H(5) 0.828 0 0 0 0.0993 0 0 0 0 0 0 0 0 0 0 0 0 0 0 0 0 0 0 0 0 0 1.13642 1.2 1.2 1.2 1.2 1.2 0 2 1 2 2 2 3 2 4 2
H(6) 0.828 0 0 0 0.0993 0 0 0 0 0 0 0 0 0 0 0 0 0 0 0 0 0 0 0 0 0 1.13642 1.2 1.2 1.2 1.2 1.2 0 2 1 2 2 2 3 2 4 2
H(8) 0.828 0 0 0 0.0993 0 0 0 0 0 0 0 0 0 0 0 0 0 0 0 0 0 0 0 0 0 1.13642 1.2 1.2 1.2 1.2 1.2 0 2 1 2 2 2 3 2 4 2
H(10) 0.828 0 0 0 0.0993 0 0 0 0 0 0 0 0 0 0 0 0 0 0 0 0 0 0 0 0 0 1.13642 1.2 1.2 1.2 1.2 1.2 0 2 1 2 2 2 3 2 4 2
H(11) 0.828 0 0 0 0.0993 0 0 0 0 0 0 0 0 0 0 0 0 0 0 0 0 0 0 0 0 0 1.13642 1.2 1.2 1.2 1.2 1.2 0 2 1 2 2 2 3 2 4 2
H(12) 0.828 0 0 0 0.0993 0 0 0 0 0 0 0 0 0 0 0 0 0 0 0 0 0 0 0 0 0 1.13642 1.2 1.2 1.2 1.2 1.2 0 2 1 2 2 2 3 2 4 2
H(13) 0.828 0 0 0 0.0993 0 0 0 0 0 0 0 0 0 0 0 0 0 0 0 0 0 0 0 0 0 1.13642 1.2 1.2 1.2 1.2 1.2 0 2 1 2 2 2 3 2 4 2
H(16) 0.828 0 0 0 0.0993 0 0 0 0 0 0 0 0 0 0 0 0 0 0 0 0 0 0 0 0 0 1.13642 1.2 1.2 1.2 1.2 1.2 0 2 1 2 2 2 3 2 4 2
H(17) 0.828 0 0 0 0.0993 0 0 0 0 0 0 0 0 0 0 0 0 0 0 0 0 0 0 0 0 0 1.13642 1.2 1.2 1.2 1.2 1.2 0 2 1 2 2 2 3 2 4 2
H(18) 0.828 0 0 0 0.0993 0 0 0 0 0 0 0 0 0 0 0 0 0 0 0 0 0 0 0 0 0 1.13642 1.2 1.2 1.2 1.2 1.2 0 2 1 2 2 2 3 2 4 2
H(19) 0.828 0 0 0 0.0993 0 0 0 0 0 0 0 0 0 0 0 0 0 0 0 0 0 0 0 0 0 1.13642 1.2 1.2 1.2 1.2 1.2 0 2 1 2 2 2 3 2 4 2
H(20) 0.828 0 0 0 0.0993 0 0 0 0 0 0 0 0 0 0 0 0 0 0 0 0 0 0 0 0 0 1.13642 1.2 1.2 1.2 1.2 1.2 0 2 1 2 2 2 3 2 4 2
H(22) 0.828 0 0 0 0.0993 0 0 0 0 0 0 0 0 0 0 0 0 0 0 0 0 0 0 0 0 0 1.13642 1.2 1.2 1.2 1.2 1.2 0 2 1 2 2 2 3 2 4 2
H(23) 0.828 0 0 0 0.0993 0 0 0 0 0 0 0 0 0 0 0 0 0 0 0 0 0 0 0 0 0 1.13642 1.2 1.2 1.2 1.2 1.2 0 2 1 2 2 2 3 2 4 2
H(24) 0.828 0 0 0 0.0993 0 0 0 0 0 0 0 0 0 0 0 0 0 0 0 0 0 0 0 0 0 1.13642 1.2 1.2 1.2 1.2 1.2 0 2 1 2 2 2 3 2 4 2
H(25) 0.828 0 0 0 0.0993 0 0 0 0 0 0 0 0 0 0 0 0 0 0 0 0 0 0 0 0 0 1.13642 1.2 1.2 1.2 1.2 1.2 0 2 1 2 2 2 3 2 4 2
H(26) 0.828 0 0 0 0.0993 0 0 0 0 0 0 0 0 0 0 0 0 0 0 0 0 0 0 0 0 0 1.13642 1.2 1.2 1.2 1.2 1.2 0 2 1 2 2 2 3 2 4 2
H(29) 0.828 0 0 0 0.0993 0 0 0 0 0 0 0 0 0 0 0 0 0 0 0 0 0 0 0 0 0 1.13642 1.2 1.2 1.2 1.2 1.2 0 2 1 2 2 2 3 2 4 2
H(30) 0.828 0 0 0 0.0993 0 0 0 0 0 0 0 0 0 0 0 0 0 0 0 0 0 0 0 0 0 1.13642 1.2 1.2 1.2 1.2 1.2 0 2 1 2 2 2 3 2 4 2
H(31) 0.828 0 0 0 0.0993 0 0 0 0 0 0 0 0 0 0 0 0 0 0 0 0 0 0 0 0 0 1.13642 1.2 1.2 1.2 1.2 1.2 0 2 1 2 2 2 3 2 4 2
H(32) 0.828 0 0 0 0.0993 0 0 0 0 0 0 0 0 0 0 0 0 0 0 0 0 0 0 0 0 0 1.13642 1.2 1.2 1.2 1.2 1.2 0 2 1 2 2 2 3 2 4 2
H(34) 0.828 0 0 0 0.0993 0 0 0 0 0 0 0 0 0 0 0 0 0 0 0 0 0 0 0 0 0 1.13642 1.2 1.2 1.2 1.2 1.2 0 2 1 2 2 2 3 2 4 2
H(36) 0.828 0 0 0 0.0993 0 0 0 0 0 0 0 0 0 0 0 0 0 0 0 0 0 0 0 0 0 1.13642 1.2 1.2 1.2 1.2 1.2 0 2 1 2 2 2 3 2 4 2
H(37) 0.828 0 0 0 0.0993 0 0 0 0 0 0 0 0 0 0 0 0 0 0 0 0 0 0 0 0 0 1.13642 1.2 1.2 1.2 1.2 1.2 0 2 1 2 2 2 3 2 4 2
H(38) 0.828 0 0 0 0.0993 0 0 0 0 0 0 0 0 0 0 0 0 0 0 0 0 0 0 0 0 0 1.13642 1.2 1.2 1.2 1.2 1.2 0 2 1 2 2 2 3 2 4 2
H(39) 0.828 0 0 0 0.0993 0 0 0 0 0 0 0 0 0 0 0 0 0 0 0 0 0 0 0 0 0 1.13642 1.2 1.2 1.2 1.2 1.2 0 2 1 2 2 2 3 2 4 2
H(42) 0.828 0 0 0 0.0993 0 0 0 0 0 0 0 0 0 0 0 0 0 0 0 0 0 0 0 0 0 1.13642 1.2 1.2 1.2 1.2 1.2 0 2 1 2 2 2 3 2 4 2
H(43) 0.828 0 0 0 0.0993 0 0 0 0 0 0 0 0 0 0 0 0 0 0 0 0 0 0 0 0 0 1.13642 1.2 1.2 1.2 1.2 1.2 0 2 1 2 2 2 3 2 4 2
H(44) 0.828 0 0 0 0.0993 0 0 0 0 0 0 0 0 0 0 0 0 0 0 0 0 0 0 0 0 0 1.13642 1.2 1.2 1.2 1.2 1.2 0 2 1 2 2 2 3 2 4 2
H(45) 0.828 0 0 0 0.0993 0 0 0 0 0 0 0 0 0 0 0 0 0 0 0 0 0 0 0 0 0 1.13642 1.2 1.2 1.2 1.2 1.2 0 2 1 2 2 2 3 2 4 2
H(46) 0.828 0 0 0 0.0993 0 0 0 0 0 0 0 0 0 0 0 0 0 0 0 0 0 0 0 0 0 1.13642 1.2 1.2 1.2 1.2 1.2 0 2 1 2 2 2 3 2 4 2
H(48) 0.828 0 0 0 0.0993 0 0 0 0 0 0 0 0 0 0 0 0 0 0 0 0 0 0 0 0 0 1.13642 1.2 1.2 1.2 1.2 1.2 0 2 1 2 2 2 3 2 4 2
H(49) 0.828 0 0 0 0.0993 0 0 0 0 0 0 0 0 0 0 0 0 0 0 0 0 0 0 0 0 0 1.13642 1.2 1.2 1.2 1.2 1.2 0 2 1 2 2 2 3 2 4 2
H(50) 0.828 0 0 0 0.0993 0 0 0 0 0 0 0 0 0 0 0 0 0 0 0 0 0 0 0 0 0 1.13642 1.2 1.2 1.2 1.2 1.2 0 2 1 2 2 2 3 2 4 2
H(51) 0.828 0 0 0 0.0993 0 0 0 0 0 0 0 0 0 0 0 0 0 0 0 0 0 0 0 0 0 1.13642 1.2 1.2 1.2 1.2 1.2 0 2 1 2 2 2 3 2 4 2
H(52) 0.828 0 0 0 0.0993 0 0 0 0 0 0 0 0 0 0 0 0 0 0 0 0 0 0 0 0 0 1.13642 1.2 1.2 1.2 1.2 1.2 0 2 1 2 2 2 3 2 4 2

loop_
_atom_site_aniso_label
_atom_site_aniso_U_11
_atom_site_aniso_U_22
_atom_site_aniso_U_33
_atom_site_aniso_U_23
_atom_site_aniso_U_13
_atom_site_aniso_U_12
S(1) 0.017979(17) 0.012420(15) 0.020551(18) 0.005742(12) 0.003197(13) 0.004661(12)
S(2) 0.03104(5) 0.01392(4) 0.01919(4) 0.00581(3) 0.00276(4) 0.00412(4)
P(1) 0.012338(15) 0.011839(15) 0.011215(15) 0.003794(11) 0.002262(11) 0.004869(12)
P(2) 0.017404(17) 0.012214(16) 0.010846(15) 0.002781(11) 0.001916(12) 0.005593(13)
C(1) 0.01273(5) 0.01546(6) 0.01086(5) 0.00384(4) 0.00202(4) 0.00662(5)
C(2) 0.01299(5) 0.01593(6) 0.01147(5) 0.00334(4) 0.00191(4) 0.00699(5)
C(3) 0.01591(6) 0.01859(6) 0.01283(5) 0.00422(5) 0.00190(5) 0.00948(5)
C(4) 0.01635(6) 0.02278(7) 0.01558(6) 0.00470(5) 0.00123(5) 0.01107(5)
C(5) 0.01455(6) 0.02913(8) 0.01974(7) 0.00796(6) 0.00337(5) 0.01156(6)
C(6) 0.01380(6) 0.02571(7) 0.01784(6) 0.00761(6) 0.00455(5) 0.00940(5)
C(7) 0.01273(5) 0.01779(6) 0.01283(5) 0.00435(5) 0.00267(4) 0.00676(5)
C(8) 0.01366(6) 0.01819(6) 0.01335(5) 0.00589(5) 0.00340(5) 0.00644(5)
C(9) 0.01325(6) 0.01481(6) 0.01157(5) 0.00427(4) 0.00192(4) 0.00544(4)
C(10) 0.01602(6) 0.01846(6) 0.01337(6) 0.00686(5) 0.00177(5) 0.00643(5)
C(11) 0.01628(6) 0.02381(7) 0.01582(6) 0.00866(5) 0.00046(5) 0.00793(5)
C(12) 0.01413(6) 0.03103(8) 0.01731(6) 0.01027(6) 0.00148(5) 0.00977(6)
C(13) 0.01259(6) 0.02504(7) 0.01426(6) 0.00750(5) 0.00203(5) 0.00780(5)
C(14) 0.01209(5) 0.01511(6) 0.01120(5) 0.00404(4) 0.00147(4) 0.00550(4)
C(15) 0.01307(5) 0.01327(5) 0.01396(6) 0.00459(4) 0.00326(4) 0.00555(5)
C(16) 0.01567(6) 0.01462(6) 0.02189(7) 0.00793(5) 0.00583(5) 0.00681(5)
C(17) 0.01802(6) 0.01550(6) 0.02429(7) 0.00753(5) 0.00478(5) 0.00851(5)
C(18) 0.01699(6) 0.01800(6) 0.02272(7) 0.00558(5) 0.00407(5) 0.00975(5)
C(19) 0.01400(6) 0.01773(6) 0.02001(6) 0.00481(5) 0.00436(5) 0.00706(5)
C(20) 0.01319(5) 0.01437(6) 0.01600(6) 0.00428(4) 0.00366(4) 0.00503(5)
C(21) 0.01433(5) 0.01375(5) 0.01109(5) 0.00376(4) 0.00149(4) 0.00550(5)
C(22) 0.01903(6) 0.01863(6) 0.01257(6) 0.00616(5) 0.00124(5) 0.00694(5)
C(23) 0.02345(7) 0.02416(7) 0.01416(6) 0.00571(5) -0.00242(5) 0.00822(6)
C(24) 0.02009(7) 0.02221(7) 0.01719(7) 0.00199(5) -0.00408(5) 0.00638(6)
C(25) 0.01699(6) 0.01685(6) 0.01813(6) 0.00295(5) -0.00130(5) 0.00344(5)
C(26) 0.01614(6) 0.01471(6) 0.01466(6) 0.00493(5) 0.00026(5) 0.00363(5)
C(27) 0.01462(6) 0.01394(6) 0.01101(5) 0.00263(5) 0.00196(4) 0.00608(4)
C(28) 0.01395(5) 0.01393(5) 0.01144(5) 0.00275(4) 0.00201(4) 0.00572(5)
C(29) 0.01672(6) 0.01766(6) 0.01316(6) 0.00352(5) 0.00241(5) 0.00887(5)
C(30) 0.01625(6) 0.02225(7) 0.01614(6) 0.00473(5) 0.00219(5) 0.00962(5)
C(31) 0.01480(6) 0.02350(7) 0.01713(6) 0.00255(6) -0.00046(5) 0.00662(5)
C(32) 0.01528(6) 0.01828(6) 0.01547(6) 0.00065(5) -0.00022(5) 0.00442(5)
C(33) 0.01417(6) 0.01354(5) 0.01288(5) 0.00174(4) 0.00179(5) 0.00460(5)
C(34) 0.01662(6) 0.01326(6) 0.01482(6) 0.00126(5) 0.00240(5) 0.00576(5)
C(35) 0.01616(6) 0.01398(6) 0.01387(6) 0.00350(5) 0.00337(5) 0.00715(5)
C(36) 0.02006(7) 0.01815(6) 0.01857(6) 0.00499(5) 0.00551(5) 0.01101(5)
C(37) 0.01960(7) 0.02450(7) 0.02100(7) 0.00831(6) 0.00582(6) 0.01346(6)
C(38) 0.01617(6) 0.02643(8) 0.01826(7) 0.00748(6) 0.00283(5) 0.01034(6)
C(39) 0.01502(6) 0.02116(7) 0.01433(6) 0.00427(5) 0.00154(5) 0.00732(5)
C(40) 0.01440(6) 0.01465(6) 0.01231(5) 0.00373(5) 0.00245(4) 0.00632(5)
C(41) 0.01748(6) 0.01517(6) 0.01172(5) 0.00256(4) 0.00067(5) 0.00612(5)
C(42) 0.02110(7) 0.01638(6) 0.01560(6) 0.00495(5) -0.00046(5) 0.00666(5)
C(43) 0.02695(8) 0.02184(7) 0.01721(7) 0.00715(6) 0.00038(6) 0.01166(6)
C(44) 0.02836(8) 0.02845(9) 0.01502(6) 0.00443(6) -0.00182(6) 0.01533(7)
C(45) 0.02454(8) 0.02548(8) 0.01633(7) 0.00066(6) -0.00454(6) 0.00973(6)
C(46) 0.02077(7) 0.01831(7) 0.01486(6) 0.00109(5) -0.00164(5) 0.00591(6)
C(47) 0.02039(7) 0.01811(7) 0.01232(6) 0.00340(5) 0.00343(5) 0.01066(5)
C(48) 0.03183(9) 0.02425(8) 0.01806(7) 0.00351(6) 0.00521(6) 0.01884(7)
C(49) 0.03651(10) 0.04009(11) 0.02405(8) 0.00430(7) 0.00843(7) 0.02847(10)
C(50) 0.02559(9) 0.04909(13) 0.02204(8) 0.00662(8) 0.00772(7) 0.02273(9)
C(51) 0.01851(7) 0.03606(10) 0.02044(7) 0.00677(7) 0.00541(6) 0.01075(7)
C(52) 0.01785(7) 0.02166(7) 0.01780(6) 0.00470(5) 0.00449(5) 0.00828(6)

loop_
_atom_site_label
_atom_site_fract_x
_atom_site_fract_y
_atom_site_fract_z
_atom_site_U_iso_or_equiv
_atom_site_occupancy
_atom_site_symmetry_multiplicity
S(1) 0.338679(9) 0.550091(8) 0.771200(5) 0.017 1 2
S(2) 0.790753(11) 0.537383(9) 0.663517(5) 0.022 1 2
P(1) 0.240533(8) 0.387168(7) 0.786528(5) 0.012 1 2
P(2) 0.897388(9) 0.702438(7) 0.655799(5) 0.013 1 2
C(1) 0.170984(15) 0.374947(13) 0.881893(9) 0.013 1 2
C(2) 0.039047(16) 0.387497(13) 0.891266(9) 0.013 1 2
C(3) -0.021085(17) 0.439060(14) 0.840384(9) 0.015 1 2
C(4) -0.151135(18) 0.444520(15) 0.849770(10) 0.017 1 2
C(5) -0.23219(4) 0.39759(3) 0.90981(2) 0.02 1 2
C(6) -0.176488(17) 0.353067(16) 0.961959(10) 0.018 1 2
C(7) -0.038965(17) 0.349043(14) 0.955359(9) 0.014 1 2
C(8) 0.021340(16) 0.309890(14) 1.011341(9) 0.015 1 2
C(9) 0.159544(16) 0.313800(13) 1.009096(9) 0.013 1 2
C(10) 0.224281(17) 0.287383(14) 1.072614(9) 0.016 1 2
C(11) 0.361261(18) 0.295576(15) 1.073689(10) 0.018 1 2
C(12) 0.440575(18) 0.332296(17) 1.010741(10) 0.02 1 2
C(13) 0.381426(17) 0.356675(15) 0.948101(9) 0.017 1 2
C(14) 0.237498(16) 0.347358(13) 0.943813(9) 0.013 1 2
C(15) 0.347469(16) 0.296765(14) 0.767167(8) 0.013 1 2
C(16) 0.295468(17) 0.177786(15) 0.775874(10) 0.016 1 2
C(17) 0.375817(18) 0.108369(15) 0.757709(10) 0.018 1 2
C(18) 0.507373(18) 0.156462(15) 0.729319(10) 0.018 1 2
C(19) 0.558884(17) 0.274225(15) 0.720112(10) 0.017 1 2
C(20) 0.479736(17) 0.345080(14) 0.739677(9) 0.014 1 2
C(21) 0.084035(17) 0.298731(14) 0.715646(9) 0.013 1 2
C(22) 0.067474(18) 0.337701(15) 0.647491(9) 0.016 1 2
C(23) -0.054457(19) 0.274586(17) 0.594402(10) 0.021 1 2
C(24) -0.15906(4) 0.17222(3) 0.60906(2) 0.021 1 2
C(25) -0.141480(18) 0.131062(15) 0.676259(10) 0.018 1 2
C(26) -0.020458(17) 0.194254(15) 0.729448(9) 0.016 1 2
C(27) 0.925936(16) 0.813269(14) 0.748506(9) 0.013 1 2
C(28) 1.048357(17) 0.847206(14) 0.802881(9) 0.013 1 2
C(29) 1.140802(17) 0.782998(14) 0.798725(9) 0.015 1 2
C(30) 1.255449(18) 0.818692(16) 0.853843(10) 0.017 1 2
C(31) 1.288780(18) 0.922248(17) 0.916390(10) 0.019 1 2
C(32) 1.201637(17) 0.984221(15) 0.924277(10) 0.017 1 2
C(33) 1.077623(17) 0.946338(14) 0.869847(9) 0.014 1 2
C(34) 0.981940(17) 1.003069(15) 0.883003(10) 0.015 1 2
C(35) 0.852133(17) 0.959319(14) 0.836357(9) 0.014 1 2
C(36) 0.748754(19) 1.009498(15) 0.857055(10) 0.018 1 2
C(37) 0.616523(19) 0.960126(17) 0.816404(11) 0.02 1 2
C(38) 0.581363(18) 0.857945(17) 0.752548(10) 0.019 1 2
C(39) 0.680061(17) 0.810989(15) 0.728829(9) 0.017 1 2
C(40) 0.820946(17) 0.860912(14) 0.768814(9) 0.013 1 2
C(41) 0.815946(17) 0.746875(14) 0.579332(9) 0.015 1 2
C(42) 0.869462(18) 0.864416(16) 0.568405(10) 0.018 1 2
C(43) 0.81298(4) 0.89172(3) 0.50469(2) 0.021 1 2
C(44) 0.70279(4) 0.80305(4) 0.45201(2) 0.023 1 2
C(45) 0.64744(4) 0.68643(4) 0.46350(2) 0.023 1 2
C(46) 0.70376(4) 0.65832(3) 0.52694(2) 0.019 1 2
C(47) 1.07130(4) 0.72513(3) 0.621494(18) 0.016 1 2
C(48) 1.10178(4) 0.62447(4) 0.59164(2) 0.022 1 2
C(49) 1.23152(5) 0.63812(4) 0.56220(2) 0.03 1 2
C(50) 1.33111(5) 0.75167(5) 0.56245(2) 0.03 1 2
C(51) 1.30112(4) 0.85253(4) 0.59262(2) 0.025 1 2
C(52) 1.17205(4) 0.83989(3) 0.621964(19) 0.019 1 2
H(3) 0.039873 0.478798 0.795714 0.01788(3) 1 2
H(4) -0.192006 0.486999 0.811785 0.02063(3) 1 2
H(5) -0.334724 0.403756 0.915223 0.02387(4) 1 2
H(6) -0.230371 0.322771 1.011391 0.02184(3) 1 2
H(8) -0.03927 0.2819 1.059322 0.01761(3) 1 2
H(10) 0.162744 0.265111 1.121363 0.01870(3) 1 2
H(11) 0.412444 0.279907 1.123253 0.02165(3) 1 2
H(12) 0.551499 0.344908 1.014187 0.02382(4) 1 2
H(13) 0.44653 0.390705 0.903093 0.02007(3) 1 2
H(16) 0.193772 0.139351 0.798036 0.01986(3) 1 2
H(17) 0.335392 0.016935 0.765507 0.02191(3) 1 2
H(18) 0.569556 0.102006 0.71551 0.02186(3) 1 2
H(19) 0.660749 0.311805 0.697933 0.02028(3) 1 2
H(20) 0.520059 0.437274 0.733389 0.01740(3) 1 2
H(22) 0.148639 0.419182 0.637831 0.01982(3) 1 2
H(23) -0.068211 0.306589 0.54226 0.02496(4) 1 2
H(24) -0.255193 0.12423 0.568698 0.02505(4) 1 2
H(25) -0.22189 0.050169 0.687189 0.02222(3) 1 2
H(26) -0.010813 0.165023 0.783379 0.01888(3) 1 2
H(29) 1.117276 0.70139 0.753793 0.01824(3) 1 2
H(30) 1.320205 0.765882 0.850088 0.02104(3) 1 2
H(31) 1.380796 0.949829 0.958908 0.02290(3) 1 2
H(32) 1.220481 1.061467 0.972213 0.02101(3) 1 2
H(34) 1.004988 1.078685 0.932761 0.01827(3) 1 2
H(36) 0.777989 1.085948 0.906786 0.02125(3) 1 2
H(37) 0.535853 0.995061 0.832866 0.02366(4) 1 2
H(38) 0.474405 0.81549 0.722755 0.02317(4) 1 2
H(39) 0.648676 0.730011 0.682443 0.02009(3) 1 2
H(42) 0.954069 0.936167 0.608857 0.02130(3) 1 2
H(43) 0.855941 0.983238 0.497067 0.02520(4) 1 2
H(44) 0.659882 0.825543 0.402638 0.02737(4) 1 2
H(45) 0.561298 0.616529 0.42294 0.02741(4) 1 2
H(46) 0.661551 0.568006 0.536765 0.02275(3) 1 2
H(48) 1.02353 0.536128 0.591835 0.02701(4) 1 2
H(49) 1.253029 0.558908 0.538636 0.03580(5) 1 2
H(50) 1.432159 0.762949 0.5397 0.03596(5) 1 2
H(51) 1.378484 0.941755 0.593753 0.02988(4) 1 2
H(52) 1.152794 0.91968 0.647172 0.02267(3) 1 2

loop_
_geom_angle_atom_site_label_1
_geom_angle_atom_site_label_2
_geom_angle_atom_site_label_3
_geom_angle
_geom_angle_site_symmetry_1
_geom_angle_site_symmetry_2
_geom_angle_site_symmetry_3
_geom_angle_publ_flag
S(1) P(1) C(1) 116.221(7) 1_555 1_555 1_555 yes
S(1) P(1) C(15) 112.524(6) 1_555 1_555 1_555 yes
S(1) P(1) C(21) 113.043(6) 1_555 1_555 1_555 yes
C(1) P(1) C(15) 108.998(7) 1_555 1_555 1_555 yes
C(1) P(1) C(21) 103.057(7) 1_555 1_555 1_555 yes
C(15) P(1) C(21) 101.644(7) 1_555 1_555 1_555 yes
S(2) P(2) C(27) 113.916(7) 1_555 1_555 1_555 yes
S(2) P(2) C(41) 112.831(7) 1_555 1_555 1_555 yes
S(2) P(2) C(47) 112.920(11) 1_555 1_555 1_555 yes
C(27) P(2) C(41) 108.132(8) 1_555 1_555 1_555 yes
C(27) P(2) C(47) 107.162(12) 1_555 1_555 1_555 yes
C(41) P(2) C(47) 100.935(11) 1_555 1_555 1_555 yes
P(1) C(1) C(2) 116.848(11) 1_555 1_555 1_555 yes
P(1) C(1) C(14) 123.468(11) 1_555 1_555 1_555 yes
C(2) C(1) C(14) 119.586(14) 1_555 1_555 1_555 yes
C(1) C(2) C(3) 123.399(14) 1_555 1_555 1_555 yes
C(1) C(2) C(7) 119.466(14) 1_555 1_555 1_555 yes
C(3) C(2) C(7) 117.127(14) 1_555 1_555 1_555 yes
C(2) C(3) C(4) 121.196(15) 1_555 1_555 1_555 yes
C(2) C(3) H(3) 119.501(14) 1_555 1_555 1_555 yes
C(4) C(3) H(3) 119.219(15) 1_555 1_555 1_555 yes
C(3) C(4) C(5) 120.987(19) 1_555 1_555 1_555 yes
C(3) C(4) H(4) 119.458(16) 1_555 1_555 1_555 yes
C(5) C(4) H(4) 119.540(19) 1_555 1_555 1_555 yes
C(4) C(5) C(6) 119.86(3) 1_555 1_555 1_555 yes
C(4) C(5) H(5) 118.61(3) 1_555 1_555 1_555 yes
C(6) C(5) H(5) 121.39(3) 1_555 1_555 1_555 yes
C(5) C(6) C(7) 120.63(2) 1_555 1_555 1_555 yes
C(5) C(6) H(6) 122.69(2) 1_555 1_555 1_555 yes
C(7) C(6) H(6) 116.625(15) 1_555 1_555 1_555 yes
C(2) C(7) C(6) 119.910(14) 1_555 1_555 1_555 yes
C(2) C(7) C(8) 119.493(14) 1_555 1_555 1_555 yes
C(6) C(7) C(8) 120.590(15) 1_555 1_555 1_555 yes
C(7) C(8) C(9) 121.298(16) 1_555 1_555 1_555 yes
C(7) C(8) H(8) 118.118(14) 1_555 1_555 1_555 yes
C(9) C(8) H(8) 120.451(14) 1_555 1_555 1_555 yes
C(8) C(9) C(10) 119.796(14) 1_555 1_555 1_555 yes
C(8) C(9) C(14) 120.026(14) 1_555 1_555 1_555 yes
C(10) C(9) C(14) 120.160(14) 1_555 1_555 1_555 yes
C(9) C(10) C(11) 121.084(15) 1_555 1_555 1_555 yes
C(9) C(10) H(10) 117.636(14) 1_555 1_555 1_555 yes
C(11) C(10) H(10) 121.206(15) 1_555 1_555 1_555 yes
C(10) C(11) C(12) 119.183(14) 1_555 1_555 1_555 yes
C(10) C(11) H(11) 121.255(16) 1_555 1_555 1_555 yes
C(12) C(11) H(11) 119.456(16) 1_555 1_555 1_555 yes
C(11) C(12) C(13) 121.435(15) 1_555 1_555 1_555 yes
C(11) C(12) H(12) 118.688(15) 1_555 1_555 1_555 yes
C(13) C(12) H(12) 119.818(16) 1_555 1_555 1_555 yes
C(12) C(13) C(14) 121.316(15) 1_555 1_555 1_555 yes
C(12) C(13) H(13) 119.798(15) 1_555 1_555 1_555 yes
C(14) C(13) H(13) 118.696(14) 1_555 1_555 1_555 yes
C(1) C(14) C(9) 118.927(14) 1_555 1_555 1_555 yes
C(1) C(14) C(13) 124.213(14) 1_555 1_555 1_555 yes
C(9) C(14) C(13) 116.776(14) 1_555 1_555 1_555 yes
P(1) C(15) C(16) 120.801(12) 1_555 1_555 1_555 yes
P(1) C(15) C(20) 119.383(12) 1_555 1_555 1_555 yes
C(16) C(15) C(20) 119.742(15) 1_555 1_555 1_555 yes
C(15) C(16) C(17) 120.132(15) 1_555 1_555 1_555 yes
C(15) C(16) H(16) 120.681(15) 1_555 1_555 1_555 yes
C(17) C(16) H(16) 119.171(15) 1_555 1_555 1_555 yes
C(16) C(17) C(18) 120.010(15) 1_555 1_555 1_555 yes
C(16) C(17) H(17) 119.563(15) 1_555 1_555 1_555 yes
C(18) C(17) H(17) 120.427(15) 1_555 1_555 1_555 yes
C(17) C(18) C(19) 120.007(14) 1_555 1_555 1_555 yes
C(17) C(18) H(18) 119.611(15) 1_555 1_555 1_555 yes
C(19) C(18) H(18) 120.374(15) 1_555 1_555 1_555 yes
C(18) C(19) C(20) 120.202(14) 1_555 1_555 1_555 yes
C(18) C(19) H(19) 120.249(14) 1_555 1_555 1_555 yes
C(20) C(19) H(19) 119.549(15) 1_555 1_555 1_555 yes
C(15) C(20) C(19) 119.891(15) 1_555 1_555 1_555 yes
C(15) C(20) H(20) 119.616(14) 1_555 1_555 1_555 yes
C(19) C(20) H(20) 120.492(15) 1_555 1_555 1_555 yes
P(1) C(21) C(22) 119.096(12) 1_555 1_555 1_555 yes
P(1) C(21) C(26) 121.184(12) 1_555 1_555 1_555 yes
C(22) C(21) C(26) 119.707(16) 1_555 1_555 1_555 yes
C(21) C(22) C(23) 120.020(16) 1_555 1_555 1_555 yes
C(21) C(22) H(22) 118.942(15) 1_555 1_555 1_555 yes
C(23) C(22) H(22) 120.997(15) 1_555 1_555 1_555 yes
C(22) C(23) C(24) 120.067(19) 1_555 1_555 1_555 yes
C(22) C(23) H(23) 119.773(17) 1_555 1_555 1_555 yes
C(24) C(23) H(23) 120.15(2) 1_555 1_555 1_555 yes
C(23) C(24) C(25) 120.17(3) 1_555 1_555 1_555 yes
C(23) C(24) H(24) 120.27(3) 1_555 1_555 1_555 yes
C(25) C(24) H(24) 119.56(3) 1_555 1_555 1_555 yes
C(24) C(25) C(26) 119.82(2) 1_555 1_555 1_555 yes
C(24) C(25) H(25) 120.32(2) 1_555 1_555 1_555 yes
C(26) C(25) H(25) 119.862(16) 1_555 1_555 1_555 yes
C(21) C(26) C(25) 120.189(15) 1_555 1_555 1_555 yes
C(21) C(26) H(26) 120.369(15) 1_555 1_555 1_555 yes
C(25) C(26) H(26) 119.336(15) 1_555 1_555 1_555 yes
P(2) C(27) C(28) 120.605(12) 1_555 1_555 1_555 yes
P(2) C(27) C(40) 119.759(12) 1_555 1_555 1_555 yes
C(28) C(27) C(40) 119.531(14) 1_555 1_555 1_555 yes
C(27) C(28) C(29) 123.988(14) 1_555 1_555 1_555 yes
C(27) C(28) C(33) 119.032(14) 1_555 1_555 1_555 yes
C(29) C(28) C(33) 116.819(14) 1_555 1_555 1_555 yes
C(28) C(29) C(30) 121.262(15) 1_555 1_555 1_555 yes
C(28) C(29) H(29) 120.393(14) 1_555 1_555 1_555 yes
C(30) C(29) H(29) 118.228(15) 1_555 1_555 1_555 yes
C(29) C(30) C(31) 121.083(15) 1_555 1_555 1_555 yes
C(29) C(30) H(30) 119.095(16) 1_555 1_555 1_555 yes
C(31) C(30) H(30) 119.811(16) 1_555 1_555 1_555 yes
C(30) C(31) C(32) 119.826(15) 1_555 1_555 1_555 yes
C(30) C(31) H(31) 120.011(16) 1_555 1_555 1_555 yes
C(32) C(31) H(31) 120.123(17) 1_555 1_555 1_555 yes
C(31) C(32) C(33) 120.522(15) 1_555 1_555 1_555 yes
C(31) C(32) H(32) 122.444(16) 1_555 1_555 1_555 yes
C(33) C(32) H(32) 117.007(15) 1_555 1_555 1_555 yes
C(28) C(33) C(32) 120.210(15) 1_555 1_555 1_555 yes
C(28) C(33) C(34) 119.811(15) 1_555 1_555 1_555 yes
C(32) C(33) C(34) 119.946(15) 1_555 1_555 1_555 yes
C(33) C(34) C(35) 121.258(16) 1_555 1_555 1_555 yes
C(33) C(34) H(34) 119.764(15) 1_555 1_555 1_555 yes
C(35) C(34) H(34) 118.838(15) 1_555 1_555 1_555 yes
C(34) C(35) C(36) 120.135(15) 1_555 1_555 1_555 yes
C(34) C(35) C(40) 119.703(15) 1_555 1_555 1_555 yes
C(36) C(35) C(40) 120.132(15) 1_555 1_555 1_555 yes
C(35) C(36) C(37) 120.661(16) 1_555 1_555 1_555 yes
C(35) C(36) H(36) 117.857(16) 1_555 1_555 1_555 yes
C(37) C(36) H(36) 121.461(16) 1_555 1_555 1_555 yes
C(36) C(37) C(38) 119.674(15) 1_555 1_555 1_555 yes
C(36) C(37) H(37) 121.457(18) 1_555 1_555 1_555 yes
C(38) C(37) H(37) 118.835(17) 1_555 1_555 1_555 yes
C(37) C(38) C(39) 121.128(16) 1_555 1_555 1_555 yes
C(37) C(38) H(38) 119.556(16) 1_555 1_555 1_555 yes
C(39) C(38) H(38) 119.307(18) 1_555 1_555 1_555 yes
C(38) C(39) C(40) 121.214(16) 1_555 1_555 1_555 yes
C(38) C(39) H(39) 119.530(16) 1_555 1_555 1_555 yes
C(40) C(39) H(39) 119.034(15) 1_555 1_555 1_555 yes
C(27) C(40) C(35) 119.306(14) 1_555 1_555 1_555 yes
C(27) C(40) C(39) 123.574(15) 1_555 1_555 1_555 yes
C(35) C(40) C(39) 116.975(14) 1_555 1_555 1_555 yes
P(2) C(41) C(42) 121.867(13) 1_555 1_555 1_555 yes
P(2) C(41) C(46) 118.492(18) 1_555 1_555 1_555 yes
C(42) C(41) C(46) 119.47(2) 1_555 1_555 1_555 yes
C(41) C(42) C(43) 119.95(2) 1_555 1_555 1_555 yes
C(41) C(42) H(42) 121.652(15) 1_555 1_555 1_555 yes
C(43) C(42) H(42) 118.40(2) 1_555 1_555 1_555 yes
C(42) C(43) C(44) 120.43(3) 1_555 1_555 1_555 yes
C(42) C(43) H(43) 118.93(3) 1_555 1_555 1_555 yes
C(44) C(43) H(43) 120.64(3) 1_555 1_555 1_555 yes
C(43) C(44) C(45) 119.81(3) 1_555 1_555 1_555 yes
C(43) C(44) H(44) 119.66(4) 1_555 1_555 1_555 yes
C(45) C(44) H(44) 120.53(3) 1_555 1_555 1_555 yes
C(44) C(45) C(46) 120.08(3) 1_555 1_555 1_555 yes
C(44) C(45) H(45) 120.52(3) 1_555 1_555 1_555 yes
C(46) C(45) H(45) 119.40(4) 1_555 1_555 1_555 yes
C(41) C(46) C(45) 120.24(3) 1_555 1_555 1_555 yes
C(41) C(46) H(46) 118.83(3) 1_555 1_555 1_555 yes
C(45) C(46) H(46) 120.93(3) 1_555 1_555 1_555 yes
P(2) C(47) C(48) 118.50(3) 1_555 1_555 1_555 yes
P(2) C(47) C(52) 121.89(3) 1_555 1_555 1_555 yes
C(48) C(47) C(52) 119.58(4) 1_555 1_555 1_555 yes
C(47) C(48) C(49) 120.09(4) 1_555 1_555 1_555 yes
C(47) C(48) H(48) 119.08(4) 1_555 1_555 1_555 yes
C(49) C(48) H(48) 120.83(4) 1_555 1_555 1_555 yes
C(48) C(49) C(50) 120.35(4) 1_555 1_555 1_555 yes
C(48) C(49) H(49) 119.14(5) 1_555 1_555 1_555 yes
C(50) C(49) H(49) 120.50(4) 1_555 1_555 1_555 yes
C(49) C(50) C(51) 119.66(4) 1_555 1_555 1_555 yes
C(49) C(50) H(50) 120.75(4) 1_555 1_555 1_555 yes
C(51) C(50) H(50) 119.60(4) 1_555 1_555 1_555 yes
C(50) C(51) C(52) 120.45(4) 1_555 1_555 1_555 yes
C(50) C(51) H(51) 120.37(4) 1_555 1_555 1_555 yes
C(52) C(51) H(51) 119.18(4) 1_555 1_555 1_555 yes
C(47) C(52) C(51) 119.87(4) 1_555 1_555 1_555 yes
C(47) C(52) H(52) 120.98(3) 1_555 1_555 1_555 yes
C(51) C(52) H(52) 119.10(4) 1_555 1_555 1_555 yes

loop_
_geom_bond_atom_site_label_1
_geom_bond_atom_site_label_2
_geom_bond_distance
_geom_bond_site_symmetry_1
_geom_bond_site_symmetry_2
_geom_bond_publ_flag
S(1) P(1) 1.95516(12) 1_555 1_555 yes
S(2) P(2) 1.94813(13) 1_555 1_555 yes
P(1) C(1) 1.82658(18) 1_555 1_555 yes
P(1) C(15) 1.82354(18) 1_555 1_555 yes
P(1) C(21) 1.82373(18) 1_555 1_555 yes
P(2) C(27) 1.82681(18) 1_555 1_555 yes
P(2) C(41) 1.82677(19) 1_555 1_555 yes
P(2) C(47) 1.8245(4) 1_555 1_555 yes
C(1) C(2) 1.4222(2) 1_555 1_555 yes
C(1) C(14) 1.4210(2) 1_555 1_555 yes
C(2) C(3) 1.4333(2) 1_555 1_555 yes
C(2) C(7) 1.4364(2) 1_555 1_555 yes
C(3) C(4) 1.3667(2) 1_555 1_555 yes
C(3) H(3) 1.08300(16) 1_555 1_555 yes
C(4) C(5) 1.4231(4) 1_555 1_555 yes
C(4) H(4) 1.08301(16) 1_555 1_555 yes
C(5) C(6) 1.3617(4) 1_555 1_555 yes
C(5) H(5) 1.0830(3) 1_555 1_555 yes
C(6) C(7) 1.4304(2) 1_555 1_555 yes
C(6) H(6) 1.08301(17) 1_555 1_555 yes
C(7) C(8) 1.3930(2) 1_555 1_555 yes
C(8) C(9) 1.3961(2) 1_555 1_555 yes
C(8) H(8) 1.08301(16) 1_555 1_555 yes
C(9) C(10) 1.4253(2) 1_555 1_555 yes
C(9) C(14) 1.4382(2) 1_555 1_555 yes
C(10) C(11) 1.3640(2) 1_555 1_555 yes
C(10) H(10) 1.08299(16) 1_555 1_555 yes
C(11) C(12) 1.4199(2) 1_555 1_555 yes
C(11) H(11) 1.08300(16) 1_555 1_555 yes
C(12) C(13) 1.3693(2) 1_555 1_555 yes
C(12) H(12) 1.08300(16) 1_555 1_555 yes
C(13) C(14) 1.4302(2) 1_555 1_555 yes
C(13) H(13) 1.08299(16) 1_555 1_555 yes
C(15) C(16) 1.4010(2) 1_555 1_555 yes
C(15) C(20) 1.3951(2) 1_555 1_555 yes
C(16) C(17) 1.3908(2) 1_555 1_555 yes
C(16) H(16) 1.08299(16) 1_555 1_555 yes
C(17) C(18) 1.3959(2) 1_555 1_555 yes
C(17) H(17) 1.08300(16) 1_555 1_555 yes
C(18) C(19) 1.3900(2) 1_555 1_555 yes
C(18) H(18) 1.08300(16) 1_555 1_555 yes
C(19) C(20) 1.3977(2) 1_555 1_555 yes
C(19) H(19) 1.08301(16) 1_555 1_555 yes
C(20) H(20) 1.08300(16) 1_555 1_555 yes
C(21) C(22) 1.3920(2) 1_555 1_555 yes
C(21) C(26) 1.3994(2) 1_555 1_555 yes
C(22) C(23) 1.3932(2) 1_555 1_555 yes
C(22) H(22) 1.08300(17) 1_555 1_555 yes
C(23) C(24) 1.3883(4) 1_555 1_555 yes
C(23) H(23) 1.08299(17) 1_555 1_555 yes
C(24) C(25) 1.3947(4) 1_555 1_555 yes
C(24) H(24) 1.0830(4) 1_555 1_555 yes
C(25) C(26) 1.3880(2) 1_555 1_555 yes
C(25) H(25) 1.08299(17) 1_555 1_555 yes
C(26) H(26) 1.08299(16) 1_555 1_555 yes
C(27) C(28) 1.4237(2) 1_555 1_555 yes
C(27) C(40) 1.4229(2) 1_555 1_555 yes
C(28) C(29) 1.4364(2) 1_555 1_555 yes
C(28) C(33) 1.4399(2) 1_555 1_555 yes
C(29) C(30) 1.3696(2) 1_555 1_555 yes
C(29) H(29) 1.08299(16) 1_555 1_555 yes
C(30) C(31) 1.4229(2) 1_555 1_555 yes
C(30) H(30) 1.08300(17) 1_555 1_555 yes
C(31) C(32) 1.3665(2) 1_555 1_555 yes
C(31) H(31) 1.08299(17) 1_555 1_555 yes
C(32) C(33) 1.4290(2) 1_555 1_555 yes
C(32) H(32) 1.08299(17) 1_555 1_555 yes
C(33) C(34) 1.3979(2) 1_555 1_555 yes
C(34) C(35) 1.3950(2) 1_555 1_555 yes
C(34) H(34) 1.08301(17) 1_555 1_555 yes
C(35) C(36) 1.4295(2) 1_555 1_555 yes
C(35) C(40) 1.4385(2) 1_555 1_555 yes
C(36) C(37) 1.3646(3) 1_555 1_555 yes
C(36) H(36) 1.08300(17) 1_555 1_555 yes
C(37) C(38) 1.4233(3) 1_555 1_555 yes
C(37) H(37) 1.08300(17) 1_555 1_555 yes
C(38) C(39) 1.3714(2) 1_555 1_555 yes
C(38) H(38) 1.08301(18) 1_555 1_555 yes
C(39) C(40) 1.4326(2) 1_555 1_555 yes
C(39) H(39) 1.08301(17) 1_555 1_555 yes
C(41) C(42) 1.3977(2) 1_555 1_555 yes
C(41) C(46) 1.3961(4) 1_555 1_555 yes
C(42) C(43) 1.3912(4) 1_555 1_555 yes
C(42) H(42) 1.08300(18) 1_555 1_555 yes
C(43) C(44) 1.3887(5) 1_555 1_555 yes
C(43) H(43) 1.0830(4) 1_555 1_555 yes
C(44) C(45) 1.3910(6) 1_555 1_555 yes
C(44) H(44) 1.0830(4) 1_555 1_555 yes
C(45) C(46) 1.3919(5) 1_555 1_555 yes
C(45) H(45) 1.0830(4) 1_555 1_555 yes
C(46) H(46) 1.0830(4) 1_555 1_555 yes
C(47) C(48) 1.3938(5) 1_555 1_555 yes
C(47) C(52) 1.4010(5) 1_555 1_555 yes
C(48) C(49) 1.3937(6) 1_555 1_555 yes
C(48) H(48) 1.0830(4) 1_555 1_555 yes
C(49) C(50) 1.3865(7) 1_555 1_555 yes
C(49) H(49) 1.0830(4) 1_555 1_555 yes
C(50) C(51) 1.3942(6) 1_555 1_555 yes
C(50) H(50) 1.0830(4) 1_555 1_555 yes
C(51) C(52) 1.3889(5) 1_555 1_555 yes
C(51) H(51) 1.0830(4) 1_555 1_555 yes
C(52) H(52) 1.0830(4) 1_555 1_555 yes

loop_
_atom_site_anharm_gc_c_label
_atom_site_anharm_gc_c_111
_atom_site_anharm_gc_c_222
_atom_site_anharm_gc_c_333
_atom_site_anharm_gc_c_112
_atom_site_anharm_gc_c_122
_atom_site_anharm_gc_c_113
_atom_site_anharm_gc_c_133
_atom_site_anharm_gc_c_223
_atom_site_anharm_gc_c_233
_atom_site_anharm_gc_c_123
S(1) 0.000033(13) 0.000020(7) 0.000011(2) 0.000030(6) 0.000019(5) 0.000019(4) 0.000002(2) -0.000002(3) -0.0000009(19) 0.000002(2)
S(2) 0.001392(19) -0.000001(8) 0.000017(2) 0.000187(8) -0.000010(6) 0.000009(5) 0.000025(3) 0.000007(3) 0.000013(2) -0.000014(3)
P(1) 0.000007(11) 0.000000(6) 0.0000009(18) 0.000017(6) 0.000011(5) 0.000001(3) 0.0000076(19) 0.000003(2) 0.0000050(16) 0.000007(2)
P(2) 0.000388(13) 0.000029(7) -0.0000019(18) 0.000110(7) 0.000053(5) 0.000011(4) 0.000000(2) 0.000005(2) -0.0000027(16) 0.000000(2)
C(5) 0.00007(4) -0.00063(4) 0.000005(9) -0.00014(3) -0.00030(3) -0.000036(15) 0.000004(9) -0.000134(14) -0.000019(9) -0.000082(11)
C(24) 0.00042(5) 0.00007(3) -0.000024(8) 0.00008(3) 0.00011(2) -0.000108(16) 0.000028(9) -0.000028(12) 0.000015(7) -0.000042(10)
C(43) -0.00019(6) -0.00020(3) -0.000002(8) -0.00006(3) -0.00006(3) 0.000075(18) -0.000001(9) -0.000009(13) -0.000017(8) 0.000036(12)
C(44) 0.00026(7) -0.00014(4) 0.000038(8) 0.00006(4) -0.00002(3) 0.000083(19) -0.000013(9) 0.000105(14) 0.000004(8) 0.000079(12)
C(45) 0.00058(6) 0.00001(4) 0.000023(8) 0.00015(3) 0.00007(3) -0.000006(18) -0.000008(9) 0.000106(13) -0.000003(8) 0.000033(11)
C(46) 0.00036(5) 0.00000(3) 0.000005(8) 0.00006(3) 0.00001(2) -0.000033(16) -0.000009(8) 0.000011(11) -0.000013(7) -0.000029(10)
C(47) 0.00055(5) 0.00007(3) 0.000005(7) 0.00033(3) 0.00020(2) 0.000027(15) -0.000001(7) -0.000014(10) -0.000011(6) 0.000018(9)
C(48) 0.00117(7) 0.00035(4) 0.000016(8) 0.00078(4) 0.00052(3) 0.00008(2) 0.000045(10) 0.000024(13) 0.000018(8) 0.000054(13)
C(49) 0.00103(9) 0.00094(6) 0.000051(11) 0.00090(6) 0.00083(5) 0.00001(3) 0.000090(13) -0.000044(19) 0.000093(11) -0.000045(18)
C(50) 0.00037(7) 0.00065(7) 0.000011(10) 0.00043(5) 0.00051(5) 0.00000(2) -0.000008(12) -0.00008(2) -0.000013(11) -0.000028(17)
C(51) 0.00020(5) 0.00025(5) 0.000006(9) 0.00031(3) 0.00030(3) 0.000049(17) 0.000014(10) 0.000017(17) -0.000016(10) 0.000051(13)
C(52) 0.00031(5) 0.00020(3) 0.000004(8) 0.00025(3) 0.00025(2) 0.000032(15) 0.000032(9) 0.000057(12) 0.000027(8) 0.000058(10)

loop_
_atom_site_anharm_gc_d_label
_atom_site_anharm_gc_d_1111
_atom_site_anharm_gc_d_2222
_atom_site_anharm_gc_d_3333
_atom_site_anharm_gc_d_1112
_atom_site_anharm_gc_d_1222
_atom_site_anharm_gc_d_1113
_atom_site_anharm_gc_d_1333
_atom_site_anharm_gc_d_2223
_atom_site_anharm_gc_d_2333
_atom_site_anharm_gc_d_1122
_atom_site_anharm_gc_d_1133
_atom_site_anharm_gc_d_2233
_atom_site_anharm_gc_d_1123
_atom_site_anharm_gc_d_1223
_atom_site_anharm_gc_d_1233
S(2) 0.000169(14) 0.000024(4) 0.0000041(9) 0.000033(6) -0.000015(3) -0.000006(4) 0.0000026(9) -0.0000009(15) -0.0000004(7) 0.000001(3) 0.0000071(14) -0.0000020(8) -0.0000026(17) -0.0000051(12) 0.0000020(8)
